data_1555996
loop_
_publ_author_name
'Wu, Chun-Yan'
'Yu, Yue-Na'
'Xu, Ming-Hua'

_publ_section_title
;
 Construction of Chiral Tricyclic Indoles through a Rhodium-Catalyzed
 Asymmetric Arylation Protocol.
;
_journal_issue 2
_journal_name_full 'Organic letters'
_journal_page_first 384
_journal_page_last 387
_journal_paper_doi 10.1021/acs.orglett.6b03585
_journal_volume 19
_journal_year 2017
_chemical_absolute_configuration rm
_chemical_formula_moiety '1(C21 H22 Br N O2)'
_chemical_formula_sum 'C21 H22 Br N O2'
_chemical_formula_weight 400.30
_space_group_crystal_system monoclinic
_space_group_IT_number 4
_space_group_name_Hall 'P 2yb'
_space_group_name_H-M_alt 'P 1 21 1'
_atom_sites_solution_hydrogens geom
_audit_creation_date 2016-12-26
_audit_creation_method
;
Olex2 1.2-alpha
(compiled 2016.12.12 svn.r3370 for OlexSys, GUI svn.r5282)
;
_cell_angle_alpha 90
_cell_angle_beta 96.885(2)
_cell_angle_gamma 90
_cell_formula_units_Z 4
_cell_length_a 6.0625(2)
_cell_length_b 19.5089(7)
_cell_length_c 16.3468(6)
_cell_measurement_reflns_used 4483
_cell_measurement_temperature 100
_cell_measurement_theta_max 24.00
_cell_measurement_theta_min 2.44
_cell_volume 1919.44(12)
_computing_molecular_graphics 'Olex2 (Dolomanov et al., 2009)'
_computing_publication_material 'Olex2 (Dolomanov et al., 2009)'
_computing_structure_refinement 'ShelXL (Sheldrick, 2015)'
_diffrn_ambient_temperature 100
_diffrn_measured_fraction_theta_full 0.990
_diffrn_measured_fraction_theta_max 0.990
_diffrn_measurement_device_type 'Bruker APEX-II CCD'
_diffrn_measurement_method '\f and \w scans'
_diffrn_radiation_monochromator graphite
_diffrn_radiation_type MoK\a
_diffrn_radiation_wavelength 0.71073
_diffrn_reflns_av_R_equivalents 0.0424
_diffrn_reflns_av_unetI/netI 0.0848
_diffrn_reflns_Laue_measured_fraction_full 0.990
_diffrn_reflns_Laue_measured_fraction_max 0.990
_diffrn_reflns_limit_h_max 7
_diffrn_reflns_limit_h_min -7
_diffrn_reflns_limit_k_max 23
_diffrn_reflns_limit_k_min -20
_diffrn_reflns_limit_l_max 18
_diffrn_reflns_limit_l_min -19
_diffrn_reflns_number 9417
_diffrn_reflns_point_group_measured_fraction_full 0.930
_diffrn_reflns_point_group_measured_fraction_max 0.930
_diffrn_reflns_theta_full 25.008
_diffrn_reflns_theta_max 25.008
_diffrn_reflns_theta_min 1.255
_diffrn_standards_number 0
_exptl_absorpt_coefficient_mu 2.155
_exptl_absorpt_correction_T_max 0.7456
_exptl_absorpt_correction_T_min 0.5260
_exptl_absorpt_correction_type multi-scan
_exptl_absorpt_process_details
'SADABS-2008/1 (Bruker,2008) was used for absorption correction. wR2(int) was 0.0973 before and 0.0614 after correction. The Ratio of minimum to maximum transmission is 0.7055. The \l/2 correction factor is 0.0015.'
_exptl_crystal_colour colourless
_exptl_crystal_colour_primary colourless
_exptl_crystal_density_diffrn 1.385
_exptl_crystal_description block
_exptl_crystal_F_000 824
_exptl_crystal_size_max 0.3
_exptl_crystal_size_mid 0.2
_exptl_crystal_size_min 0.2
_refine_diff_density_max 3.172
_refine_diff_density_min -0.970
_refine_diff_density_rms 0.166
_refine_ls_abs_structure_details
;
 Flack x determined using 1725 quotients [(I+)-(I-)]/[(I+)+(I-)]
 (Parsons, Flack and Wagner, Acta Cryst. B69 (2013) 249-259).
;
_refine_ls_abs_structure_Flack 0.071(11)
_refine_ls_extinction_method none
_refine_ls_goodness_of_fit_ref 0.901
_refine_ls_hydrogen_treatment constr
_refine_ls_matrix_type full
_refine_ls_number_parameters 494
_refine_ls_number_reflns 6296
_refine_ls_number_restraints 656
_refine_ls_restrained_S_all 0.900
_refine_ls_R_factor_all 0.1211
_refine_ls_R_factor_gt 0.1029
_refine_ls_shift/su_max 0.001
_refine_ls_shift/su_mean 0.000
_refine_ls_structure_factor_coef Fsqd
_refine_ls_weighting_details 'w=1/[\s^2^(Fo^2^)+(0.3000P)^2^] where P=(Fo^2^+2Fc^2^)/3'
_refine_ls_weighting_scheme calc
_refine_ls_wR_factor_gt 0.2877
_refine_ls_wR_factor_ref 0.3146
_reflns_Friedel_coverage 0.820
_reflns_Friedel_fraction_full 0.866
_reflns_Friedel_fraction_max 0.866
_reflns_number_gt 4920
_reflns_number_total 6296
_reflns_threshold_expression 'I > 2\s(I)'
_cod_data_source_file ol6b03585_si_002.cif
_cod_data_source_block p
_cod_database_code 1555996
_shelx_shelxl_version_number 2014/7
_shelx_space_group_comment
;
The symmetry employed for this shelxl refinement is uniquely defined
by the following loop, which should always be used as a source of
symmetry information in preference to the above space-group names.
They are only intended as comments.
;
_olex2_refinement_description
;
1. Fixed Uiso
 At 1.2 times of:
  All C(H) groups, All C(H,H) groups, All N(H) groups
 At 1.5 times of:
  All C(H,H,H) groups
2. Restrained distances
 C28-C22 = C27-C26 = C28-C27 = C24-C22 = C25-C24 = C26-C25
 1.39 with sigma of 0.02
 C7-C4 \\sim C7-C4A
 with sigma of 0.02
3. Uiso/Uaniso restraints and constraints
Br1 \\sim O1 \\sim C10 \\sim N1 \\sim O2 \\sim C13 \\sim C15 \\sim C11 \\sim
C14 \\sim C9 \\sim C8 \\sim C7 \\sim C12 \\sim C19 \\sim C18 \\sim C17 \\sim
C16 \\sim C21 \\sim C20: within 2A with sigma of 0.008 and sigma for terminal
atoms of 1.7
Uanis(C3A) \\sim Ueq, Uanis(C4A) \\sim Ueq, Uanis(C5A) \\sim Ueq, Uanis(C6A)
\\sim Ueq, : with sigma of 0.005 and sigma for terminal atoms of 0.01
: with sigma of 0.005 and sigma for terminal atoms of 0.01
Uanis(C2) \\sim Ueq, Uanis(C3) \\sim Ueq, Uanis(C6) \\sim Ueq, Uanis(C1) \\sim
Ueq, Uanis(C4) \\sim Ueq: with sigma of 0.005 and sigma for terminal atoms of
0.01
4. Rigid body (RIGU) restrains
 All non-hydrogen atoms
 with sigma for 1-2 distances of 0.004 and sigma for 1-3 distances of 0.004
5. Others
 Fixed Sof: Br1A(0.5) H7A(0.6) H7B(0.4) C3(0.6) H3(0.6) C2(0.6) H2(0.6)
 C1(0.6) C6(0.6) H6(0.6) C5(0.6) H5(0.6) C4(0.6) H24A(0.5) H24(0.5) C23(0.5)
 C30(0.5) H30(0.5) C27(0.5) H27(0.5) C28(0.5) H28(0.5) C29(0.5) H29(0.5)
 Br0A(0.5) C22(0.5) C1A(0.4) C2A(0.4) H2A(0.4) C3A(0.4) H3A(0.4) C4A(0.4)
 C5A(0.4) H5A(0.4) C6A(0.4) H6A(0.4)
6.a Ternary CH refined with riding coordinates:
 C31(H31), C7(H7A), C7(H7B)
6.b Secondary CH2 refined with riding coordinates:
 C32(H32A,H32B), C8(H8A,H8B)
6.c Aromatic/amide H refined with riding coordinates:
 C44(H44), C45(H45), C42(H42), C0AA(H0AA), N2(H2B), C39(H39), N1(H1), C15(H15),
  C25(H25), C3(H3), C2(H2), C6(H6), C5(H5), C24(H24A), C24(H24), C30(H30),
 C27(H27), C28(H28), C29(H29), C19(H19), C18(H18), C21(H21), C20(H20), C2A(H2A),
  C3A(H3A), C5A(H5A), C6A(H6A)
6.d Fitted hexagon refined as free rotating group:
 C44(C45,C40,C41,C42,C0AA), C3(C2,C1,C6,C5,C4), C19(C18,C17,C16,C21,C20),
 C1A(C2A,C3A,C4A,C5A,C6A)
6.e Idealised Me refined as rotating group:
 C35(H35A,H35B,H35C), C13(H13A,H13B,H13C), C11(H11A,H11B,H11C), C36(H36A,H36B,
 H36C), C12(H12A,H12B,H12C), C37(H37A,H37B,H37C)
;
_olex2_submission_special_instructions 'No special instructions were received'

loop_
_space_group_symop_operation_xyz
'x, y, z'
'-x, y+1/2, -z'

loop_
_atom_site_label
_atom_site_type_symbol
_atom_site_fract_x
_atom_site_fract_y
_atom_site_fract_z
_atom_site_U_iso_or_equiv
_atom_site_adp_type
_atom_site_occupancy
_atom_site_site_symmetry_order
_atom_site_calc_flag
_atom_site_refinement_flags_posn
_atom_site_refinement_flags_adp
_atom_site_refinement_flags_occupancy
_atom_site_disorder_assembly
_atom_site_disorder_group
Br1A Br 1.0527(3) 0.55074(11) 0.56601(12) 0.0434(5) Uani 0.5 1 d . U P A 1
Br1 Br -0.0397(2) 0.57635(8) 0.94418(11) 0.0865(4) Uani 1 1 d . U . . .
O3 O 0.4224(9) 0.8928(3) 0.8057(4) 0.0402(14) Uani 1 1 d . U . . .
C44 C 0.6875(8) 0.6807(2) 1.1305(2) 0.051(2) Uani 1 1 d . U . . .
H44 H 0.6511 0.6611 1.1790 0.061 Uiso 1 1 calc R . . B .
C45 C 0.5339(7) 0.6806(3) 1.0601(3) 0.041(2) Uani 1 1 d G U . D .
H45 H 0.3948 0.6608 1.0616 0.050 Uiso 1 1 calc R . . . .
C40 C 0.5882(9) 0.7099(3) 0.9877(2) 0.0346(18) Uani 1 1 d G U . D .
C41 C 0.7961(10) 0.7394(3) 0.9856(3) 0.041(2) Uani 1 1 d G U . D .
C42 C 0.9497(8) 0.7396(3) 1.0559(3) 0.045(2) Uani 1 1 d G U . D .
H42 H 1.0889 0.7593 1.0545 0.054 Uiso 1 1 calc R . . C .
C0AA C 0.8954(8) 0.7102(3) 1.1284(3) 0.050(2) Uani 1 1 d G U . D 1
H0AA H 0.9982 0.7104 1.1754 0.061 Uiso 1 1 calc R . . D 1
O1 O 0.5695(14) 0.2172(4) 0.6822(4) 0.0562(17) Uani 1 1 d . U . . .
O4 O 0.0942(10) 0.8419(4) 0.8165(4) 0.0404(15) Uani 1 1 d . U . . .
N2 N 0.8125(12) 0.7619(4) 0.9086(5) 0.0372(17) Uani 1 1 d . U . . .
H2B H 0.9275 0.7812 0.8928 0.045 Uiso 1 1 calc R . . D .
C39 C 0.4721(15) 0.7159(5) 0.9049(6) 0.0358(19) Uani 1 1 d . U . . .
H39 H 0.3296 0.7004 0.8867 0.043 Uiso 1 1 calc R . . D .
C32 C 0.3495(15) 0.7863(5) 0.7389(5) 0.0378(19) Uani 1 1 d . U . . .
H32A H 0.3377 0.8011 0.6819 0.045 Uiso 1 1 calc R . . . .
H32B H 0.2573 0.7459 0.7417 0.045 Uiso 1 1 calc R . . . .
C10 C 0.649(2) 0.1688(6) 0.6230(6) 0.049(2) Uani 1 1 d . U . . .
N1 N 0.5269(18) 0.4145(6) 0.5872(6) 0.062(2) Uani 1 1 d . U . . .
H1 H 0.6636 0.4273 0.5951 0.074 Uiso 1 1 calc R . . . .
C38 C 0.6157(13) 0.7490(5) 0.8589(5) 0.0352(18) Uani 1 1 d . U . . .
C35 C 0.355(2) 0.9176(8) 0.9472(7) 0.061(3) Uani 1 1 d . U . . .
H35A H 0.1991 0.9089 0.9485 0.091 Uiso 1 1 calc GR . . . .
H35B H 0.4061 0.9497 0.9898 0.091 Uiso 1 1 calc GR . . . .
H35C H 0.4358 0.8755 0.9559 0.091 Uiso 1 1 calc GR . . . .
O2 O 0.851(2) 0.2875(5) 0.6939(7) 0.088(3) Uani 1 1 d . U . . .
C13 C 0.669(2) 0.2090(7) 0.5438(7) 0.054(3) Uani 1 1 d . U . . .
H13A H 0.5340 0.2338 0.5281 0.081 Uiso 1 1 calc GR . . . .
H13B H 0.6952 0.1778 0.5006 0.081 Uiso 1 1 calc GR . . . .
H13C H 0.7909 0.2407 0.5530 0.081 Uiso 1 1 calc GR . . . .
C15 C 0.2068(18) 0.3716(6) 0.6114(6) 0.0504(19) Uani 1 1 d . U . . .
H15 H 0.0988 0.3513 0.6394 0.060 Uiso 1 1 calc R . . . .
C11 C 0.859(2) 0.1396(6) 0.6539(7) 0.057(3) Uani 1 1 d . U . . .
H11A H 0.9653 0.1756 0.6676 0.086 Uiso 1 1 calc GR . . . .
H11B H 0.9100 0.1105 0.6127 0.086 Uiso 1 1 calc GR . . . .
H11C H 0.8433 0.1131 0.7024 0.086 Uiso 1 1 calc GR . . . .
C25 C 0.7882(16) 0.7275(5) 0.6506(6) 0.046(2) Uani 1 1 d D U . . .
H25 H 0.7948 0.7731 0.6344 0.055 Uiso 1 1 calc R . . . .
C33 C 0.2716(13) 0.8412(4) 0.7902(5) 0.0320(17) Uani 1 1 d . U . . .
C36 C 0.2008(15) 0.9939(5) 0.8280(6) 0.041(2) Uani 1 1 d . U . . .
H36A H 0.2182 1.0053 0.7720 0.061 Uiso 1 1 calc GR . . . .
H36B H 0.2025 1.0351 0.8602 0.061 Uiso 1 1 calc GR . . . .
H36C H 0.0619 0.9706 0.8297 0.061 Uiso 1 1 calc GR . . . .
C14 C 0.411(2) 0.3905(7) 0.6450(7) 0.0585(19) Uani 1 1 d . U . . .
C9 C 0.671(2) 0.2698(6) 0.7098(7) 0.062(2) Uani 1 1 d . U . . .
C31 C 0.6010(14) 0.7679(4) 0.7705(5) 0.0314(16) Uani 1 1 d . U . . .
H31 H 0.6921 0.8088 0.7653 0.038 Uiso 1 1 calc R . . . .
C26 C 0.6811(15) 0.7121(5) 0.7181(5) 0.0409(19) Uani 1 1 d D U . . .
C8 C 0.492(3) 0.3104(7) 0.7607(7) 0.070(2) Uani 1 1 d . U . . .
H8A H 0.3440 0.2913 0.7468 0.084 Uiso 1 1 calc R . . . .
H8B H 0.5330 0.3053 0.8196 0.084 Uiso 1 1 calc R . . . .
C7 C 0.493(2) 0.3871(7) 0.7363(7) 0.060(2) Uani 1 1 d D U . . .
H7A H 0.6469 0.4038 0.7449 0.072 Uiso 0.6 1 calc R . P E 1
H7B H 0.6464 0.4042 0.7453 0.072 Uiso 0.4 1 calc R . P F 2
C3 C 0.2386(15) 0.4055(5) 0.8469(5) 0.055(3) Uani 0.6 1 d . U P G 1
H3 H 0.2481 0.3590 0.8595 0.066 Uiso 0.6 1 calc R . P G 1
C2 C 0.1113(18) 0.4486(5) 0.8901(6) 0.051(3) Uani 0.6 1 d G U P G 1
H2 H 0.0356 0.4310 0.9316 0.061 Uiso 0.6 1 calc R . P G 1
C1 C 0.097(2) 0.5181(5) 0.8712(8) 0.055(3) Uani 0.6 1 d G U P G 1
C6 C 0.210(2) 0.5444(5) 0.8091(8) 0.062(3) Uani 0.6 1 d G U P G 1
H6 H 0.2008 0.5909 0.7964 0.074 Uiso 0.6 1 calc R . P G 1
C5 C 0.338(2) 0.5013(6) 0.7659(7) 0.062(4) Uani 0.6 1 d G U P G 1
H5 H 0.4133 0.5189 0.7243 0.074 Uiso 0.6 1 calc R . P G 1
C4 C 0.3517(19) 0.4319(5) 0.7848(6) 0.060(3) Uani 0.6 1 d DG U P G 1
C34 C 0.3906(15) 0.9475(5) 0.8632(6) 0.0402(19) Uani 1 1 d . U . . .
C24 C 0.8866(19) 0.6783(5) 0.6057(7) 0.054(2) Uani 1 1 d D U . . .
H24A H 0.9387 0.6909 0.5567 0.065 Uiso 0.5 1 calc R . P H 2
H24 H 0.9858 0.6902 0.5689 0.065 Uiso 0.5 1 calc R . P I 1
C23 C 0.907(3) 0.6177(11) 0.6293(12) 0.038(3) Uani 0.5 1 d . U P J 2
C12 C 0.468(2) 0.1167(7) 0.6079(8) 0.064(3) Uani 1 1 d . U . . .
H12A H 0.4123 0.1059 0.6590 0.096 Uiso 1 1 calc GR . . . .
H12B H 0.5252 0.0759 0.5853 0.096 Uiso 1 1 calc GR . . . .
H12C H 0.3496 0.1349 0.5697 0.096 Uiso 1 1 calc GR . . . .
C37 C 0.6105(19) 0.9839(7) 0.8695(8) 0.061(3) Uani 1 1 d . U . . .
H37A H 0.7210 0.9569 0.9019 0.092 Uiso 1 1 calc GR . . . .
H37B H 0.5977 1.0277 0.8953 0.092 Uiso 1 1 calc GR . . . .
H37C H 0.6532 0.9904 0.8154 0.092 Uiso 1 1 calc GR . . . .
C30 C 0.756(3) 0.6490(10) 0.7525(11) 0.040(3) Uani 0.5 1 d . U P J 2
H30 H 0.7428 0.6406 0.8077 0.048 Uiso 0.5 1 calc R . P J 2
C27 C 0.574(3) 0.6482(8) 0.7108(13) 0.055(4) Uani 0.5 1 d D U P A 1
H27 H 0.4405 0.6419 0.7323 0.066 Uiso 0.5 1 calc R . P A 1
C28 C 0.670(3) 0.5934(10) 0.6706(13) 0.068(4) Uani 0.5 1 d D U P A 1
H28 H 0.6294 0.5481 0.6781 0.082 Uiso 0.5 1 calc R . P A 1
C29 C 0.853(3) 0.5963(10) 0.7046(11) 0.036(3) Uani 0.5 1 d . U P J 2
H29 H 0.8772 0.5516 0.7236 0.044 Uiso 0.5 1 calc R . P J 2
Br0A Br 0.9677(4) 0.54153(13) 0.55957(15) 0.0558(6) Uani 0.5 1 d . U P J 2
C22 C 0.831(3) 0.6113(8) 0.6183(10) 0.033(3) Uani 0.5 1 d D U P A 1
C19 C 0.1827(6) 0.4286(2) 0.3644(2) 0.0017(9) Uiso 1 1 d . U . . .
H19 H 0.1822 0.4423 0.3099 0.002 Uiso 1 1 calc R . . . .
C18 C 0.3733(6) 0.4366(3) 0.4199(3) 0.061(2) Uani 1 1 d G U . . .
H18 H 0.5004 0.4557 0.4026 0.073 Uiso 1 1 calc R . . . .
C17 C 0.3741(9) 0.4160(4) 0.5014(3) 0.0545(19) Uani 1 1 d G U . . .
C16 C 0.1842(12) 0.3874(4) 0.5273(3) 0.0525(19) Uani 1 1 d G U . . .
C21 C -0.0064(10) 0.3794(4) 0.4718(4) 0.062(2) Uani 1 1 d G U . . .
H21 H -0.1334 0.3603 0.4892 0.075 Uiso 1 1 calc R . . . .
C20 C -0.0072(7) 0.4000(3) 0.3904(3) 0.058(2) Uani 1 1 d G U . . .
H20 H -0.1347 0.3946 0.3532 0.070 Uiso 1 1 calc R . . . .
C1A C 0.1305(19) 0.5105(7) 0.8904(7) 0.058(5) Uani 0.4 1 d . U P G 2
C2A C 0.038(2) 0.4479(7) 0.8640(9) 0.042(4) Uani 0.4 1 d G U P G 2
H2A H -0.0982 0.4346 0.8792 0.051 Uiso 0.4 1 calc R . P G 2
C3A C 0.151(3) 0.4052(7) 0.8150(10) 0.048(3) Uani 0.4 1 d G U P G 2
H3A H 0.0891 0.3633 0.7973 0.057 Uiso 0.4 1 calc R . P G 2
C4A C 0.355(3) 0.4251(9) 0.7923(11) 0.055(3) Uani 0.4 1 d DG U P G 2
C5A C 0.447(2) 0.4877(10) 0.8187(11) 0.059(4) Uani 0.4 1 d G U P G 2
H5A H 0.5837 0.5010 0.8035 0.071 Uiso 0.4 1 calc R . P G 2
C6A C 0.335(2) 0.5304(7) 0.8677(9) 0.055(4) Uani 0.4 1 d G U P G 2
H6A H 0.3964 0.5723 0.8854 0.066 Uiso 0.4 1 calc R . P G 2

loop_
_atom_site_aniso_label
_atom_site_aniso_U_11
_atom_site_aniso_U_22
_atom_site_aniso_U_33
_atom_site_aniso_U_23
_atom_site_aniso_U_13
_atom_site_aniso_U_12
Br1A 0.0553(10) 0.0347(10) 0.0429(9) -0.0009(8) 0.0179(8) 0.0072(8)
Br1 0.0816(7) 0.0692(8) 0.1160(10) -0.0388(7) 0.0420(6) -0.0089(6)
O3 0.035(3) 0.037(3) 0.052(3) -0.011(3) 0.019(2) -0.012(2)
C44 0.079(5) 0.042(5) 0.031(4) 0.000(4) 0.001(3) 0.018(4)
C45 0.054(4) 0.035(5) 0.037(4) 0.004(3) 0.013(3) 0.004(3)
C40 0.046(3) 0.027(4) 0.031(3) -0.002(3) 0.003(3) 0.004(3)
C41 0.048(4) 0.033(4) 0.043(3) -0.006(3) 0.006(3) 0.000(3)
C42 0.058(4) 0.029(5) 0.044(4) -0.007(3) -0.011(3) 0.002(4)
C0AA 0.079(5) 0.034(5) 0.033(4) -0.015(3) -0.018(3) 0.011(4)
O1 0.086(4) 0.041(3) 0.043(3) -0.001(3) 0.015(3) 0.020(3)
O4 0.035(2) 0.040(3) 0.047(3) 0.012(3) 0.008(2) -0.006(2)
N2 0.035(3) 0.037(4) 0.038(3) 0.001(3) 0.002(2) -0.002(3)
C39 0.038(3) 0.035(4) 0.034(3) 0.004(3) 0.004(3) 0.002(3)
C32 0.046(4) 0.033(4) 0.033(4) 0.002(3) -0.004(3) 0.001(3)
C10 0.071(4) 0.037(4) 0.041(4) -0.009(3) 0.020(3) -0.003(3)
N1 0.070(4) 0.065(5) 0.052(3) 0.002(3) 0.010(3) 0.016(3)
C38 0.032(3) 0.038(4) 0.036(3) 0.000(3) 0.007(2) 0.001(3)
C35 0.066(6) 0.075(7) 0.041(4) -0.005(4) 0.011(4) 0.000(5)
O2 0.105(5) 0.050(5) 0.101(7) -0.012(5) -0.017(5) 0.014(4)
C13 0.067(6) 0.058(6) 0.037(4) -0.003(4) 0.010(4) -0.006(5)
C15 0.062(3) 0.050(4) 0.044(3) 0.004(3) 0.023(3) 0.024(3)
C11 0.075(5) 0.050(6) 0.047(5) -0.022(4) 0.008(4) 0.004(4)
C25 0.060(4) 0.037(4) 0.043(4) 0.003(3) 0.024(3) 0.005(3)
C33 0.037(3) 0.023(3) 0.036(4) 0.004(3) 0.003(3) -0.013(3)
C36 0.045(4) 0.032(4) 0.050(5) 0.003(4) 0.020(3) 0.000(3)
C14 0.070(4) 0.056(4) 0.051(3) 0.004(3) 0.013(3) 0.025(3)
C9 0.101(4) 0.039(4) 0.042(4) -0.007(3) -0.011(4) 0.025(3)
C31 0.043(3) 0.022(3) 0.030(3) 0.002(3) 0.006(3) -0.003(3)
C26 0.055(4) 0.037(4) 0.032(3) -0.001(3) 0.009(3) 0.004(3)
C8 0.109(5) 0.049(4) 0.049(4) 0.001(3) 0.003(4) 0.023(4)
C7 0.082(4) 0.053(4) 0.047(3) 0.004(3) 0.012(3) 0.018(3)
C3 0.059(5) 0.053(5) 0.052(5) -0.002(4) 0.009(4) 0.002(4)
C2 0.050(5) 0.050(4) 0.053(5) -0.004(4) 0.009(4) -0.004(4)
C1 0.058(5) 0.053(5) 0.055(5) -0.003(4) 0.006(4) 0.001(4)
C6 0.065(5) 0.057(5) 0.064(5) 0.002(4) 0.012(4) 0.001(4)
C5 0.076(8) 0.057(6) 0.052(7) 0.004(5) 0.007(6) 0.010(5)
C4 0.065(5) 0.061(5) 0.056(5) 0.003(3) 0.018(4) 0.007(4)
C34 0.041(4) 0.035(4) 0.046(4) -0.003(3) 0.010(3) -0.002(3)
C24 0.067(5) 0.039(4) 0.063(5) -0.007(3) 0.032(4) -0.001(3)
C23 0.032(7) 0.040(5) 0.043(6) -0.008(4) 0.011(5) -0.008(5)
C12 0.078(6) 0.041(5) 0.076(7) -0.008(5) 0.017(5) -0.005(4)
C37 0.053(4) 0.060(6) 0.074(7) -0.022(5) 0.018(4) -0.014(4)
C30 0.051(7) 0.033(5) 0.039(6) 0.006(4) 0.016(5) 0.010(5)
C27 0.062(8) 0.046(6) 0.063(9) -0.011(5) 0.028(6) -0.006(5)
C28 0.086(8) 0.042(7) 0.087(8) -0.009(6) 0.056(6) -0.010(5)
C29 0.032(6) 0.036(6) 0.042(5) -0.006(4) 0.005(4) 0.005(5)
Br0A 0.0687(13) 0.0431(11) 0.0535(11) -0.0154(9) -0.0011(10) 0.0162(10)
C22 0.035(6) 0.036(5) 0.029(6) -0.001(4) 0.003(5) 0.001(4)
C18 0.079(5) 0.052(5) 0.055(4) 0.001(4) 0.024(4) 0.001(4)
C17 0.069(4) 0.049(4) 0.049(3) 0.001(3) 0.023(3) 0.014(3)
C16 0.064(3) 0.048(4) 0.048(3) 0.003(3) 0.018(3) 0.015(3)
C21 0.069(4) 0.055(5) 0.064(4) 0.001(4) 0.015(3) 0.006(4)
C20 0.068(4) 0.047(4) 0.061(4) 0.004(4) 0.011(4) 0.001(4)
C1A 0.061(7) 0.057(7) 0.057(10) -0.011(6) 0.008(6) 0.001(5)
C2A 0.040(7) 0.048(7) 0.037(8) 0.000(5) -0.008(6) 0.012(5)
C3A 0.050(5) 0.044(5) 0.050(5) 0.003(4) 0.010(4) 0.010(4)
C4A 0.057(5) 0.059(5) 0.052(5) 0.002(4) 0.013(4) 0.007(4)
C5A 0.059(5) 0.061(5) 0.058(6) -0.001(4) 0.008(4) 0.005(4)
C6A 0.056(5) 0.056(6) 0.053(6) 0.001(4) 0.004(4) 0.005(4)

loop_
_atom_type_symbol
_atom_type_description
_atom_type_scat_dispersion_real
_atom_type_scat_dispersion_imag
_atom_type_scat_source
C C 0.0033 0.0016 'International Tables Vol C Tables 4.2.6.8 and 6.1.1.4'
H H 0.0000 0.0000 'International Tables Vol C Tables 4.2.6.8 and 6.1.1.4'
Br Br -0.2901 2.4595 'International Tables Vol C Tables 4.2.6.8 and 6.1.1.4'
N N 0.0061 0.0033 'International Tables Vol C Tables 4.2.6.8 and 6.1.1.4'
O O 0.0106 0.0060 'International Tables Vol C Tables 4.2.6.8 and 6.1.1.4'

loop_
_geom_angle_atom_site_label_1
_geom_angle_atom_site_label_2
_geom_angle_atom_site_label_3
_geom_angle
C33 O3 C34 121.8(7)
C45 C44 H44 120.0
C45 C44 C0AA 120.0
C0AA C44 H44 120.0
C44 C45 H45 120.0
C44 C45 C40 120.0
C40 C45 H45 120.0
C45 C40 C39 133.5(5)
C41 C40 C45 120.0
C41 C40 C39 106.4(5)
C40 C41 C42 120.0
N2 C41 C40 109.1(5)
N2 C41 C42 130.9(5)
C41 C42 H42 120.0
C0AA C42 C41 120.0
C0AA C42 H42 120.0
C44 C0AA H0AA 120.0
C42 C0AA C44 120.0
C42 C0AA H0AA 120.0
C9 O1 C10 125.0(10)
C41 N2 H2B 125.2
C41 N2 C38 109.5(7)
C38 N2 H2B 125.2
C40 C39 H39 126.9
C38 C39 C40 106.2(7)
C38 C39 H39 126.9
H32A C32 H32B 108.2
C33 C32 H32A 109.7
C33 C32 H32B 109.7
C33 C32 C31 109.9(7)
C31 C32 H32A 109.7
C31 C32 H32B 109.7
O1 C10 C13 107.0(9)
O1 C10 C12 104.4(9)
C11 C10 O1 111.7(9)
C11 C10 C13 110.3(10)
C11 C10 C12 113.2(10)
C12 C10 C13 109.8(10)
C14 N1 H1 125.3
C14 N1 C17 109.5(9)
C17 N1 H1 125.3
N2 C38 C31 118.3(7)
C39 C38 N2 108.8(8)
C39 C38 C31 132.8(8)
H35A C35 H35B 109.5
H35A C35 H35C 109.5
H35B C35 H35C 109.5
C34 C35 H35A 109.5
C34 C35 H35B 109.5
C34 C35 H35C 109.5
C10 C13 H13A 109.5
C10 C13 H13B 109.5
C10 C13 H13C 109.5
H13A C13 H13B 109.5
H13A C13 H13C 109.5
H13B C13 H13C 109.5
C14 C15 H15 125.8
C14 C15 C16 108.5(10)
C16 C15 H15 125.8
C10 C11 H11A 109.5
C10 C11 H11B 109.5
C10 C11 H11C 109.5
H11A C11 H11B 109.5
H11A C11 H11C 109.5
H11B C11 H11C 109.5
C26 C25 H25 118.5
C26 C25 C24 123.1(10)
C24 C25 H25 118.5
O3 C33 C32 113.0(7)
O4 C33 O3 122.1(8)
O4 C33 C32 125.0(8)
H36A C36 H36B 109.5
H36A C36 H36C 109.5
H36B C36 H36C 109.5
C34 C36 H36A 109.5
C34 C36 H36B 109.5
C34 C36 H36C 109.5
N1 C14 C15 110.2(10)
N1 C14 C7 125.1(12)
C15 C14 C7 124.6(11)
O1 C9 C8 104.3(12)
O2 C9 O1 125.2(12)
O2 C9 C8 130.1(12)
C32 C31 H31 108.5
C38 C31 C32 108.4(7)
C38 C31 H31 108.5
C38 C31 C26 113.0(7)
C26 C31 C32 110.0(7)
C26 C31 H31 108.5
C25 C26 C31 120.9(8)
C25 C26 C30 110.5(11)
C25 C26 C27 112.5(11)
C30 C26 C31 121.2(10)
C27 C26 C31 121.0(10)
C9 C8 H8A 110.1
C9 C8 H8B 110.1
H8A C8 H8B 108.4
C7 C8 C9 107.9(11)
C7 C8 H8A 110.1
C7 C8 H8B 110.1
C14 C7 C8 106.5(10)
C14 C7 H7A 108.7
C14 C7 H7B 109.1
C8 C7 H7A 108.7
C8 C7 H7B 109.1
C4 C7 C14 110.4(10)
C4 C7 C8 113.6(10)
C4 C7 H7A 108.7
C4A C7 C14 115.7(12)
C4A C7 C8 107.2(12)
C4A C7 H7B 109.1
C2 C3 H3 120.0
C2 C3 C4 120.0
C4 C3 H3 120.0
C3 C2 H2 120.0
C1 C2 C3 120.0
C1 C2 H2 120.0
C2 C1 Br1 117.5(6)
C2 C1 C6 120.0
C6 C1 Br1 121.7(6)
C1 C6 H6 120.0
C5 C6 C1 120.0
C5 C6 H6 120.0
C6 C5 H5 120.0
C4 C5 C6 120.0
C4 C5 H5 120.0
C3 C4 C7 122.0(8)
C5 C4 C7 118.0(8)
C5 C4 C3 120.0
O3 C34 C35 110.2(9)
O3 C34 C36 110.3(7)
O3 C34 C37 101.9(8)
C36 C34 C35 112.5(9)
C37 C34 C35 109.8(9)
C37 C34 C36 111.6(9)
C25 C24 H24A 119.1
C25 C24 H24 121.5
C23 C24 C25 121.9(13)
C23 C24 H24A 119.1
C22 C24 C25 116.9(11)
C22 C24 H24 121.5
C24 C23 C29 122.6(18)
C24 C23 Br0A 124.5(14)
C29 C23 Br0A 112.1(15)
C10 C12 H12A 109.5
C10 C12 H12B 109.5
C10 C12 H12C 109.5
H12A C12 H12B 109.5
H12A C12 H12C 109.5
H12B C12 H12C 109.5
C34 C37 H37A 109.5
C34 C37 H37B 109.5
C34 C37 H37C 109.5
H37A C37 H37B 109.5
H37A C37 H37C 109.5
H37B C37 H37C 109.5
C26 C30 H30 118.8
C26 C30 C29 122.4(15)
C29 C30 H30 118.8
C26 C27 H27 120.0
C26 C27 C28 119.9(16)
C28 C27 H27 120.0
C27 C28 H28 121.8
C27 C28 C22 116.4(17)
C22 C28 H28 121.8
C23 C29 C30 114.8(18)
C23 C29 H29 122.6
C30 C29 H29 122.6
C24 C22 Br1A 107.6(10)
C24 C22 C28 121.6(15)
C28 C22 Br1A 130.0(13)
C18 C19 H19 120.0
C18 C19 C20 120.0
C20 C19 H19 120.0
C19 C18 H18 120.0
C17 C18 C19 120.0
C17 C18 H18 120.0
C18 C17 N1 141.9(6)
C18 C17 C16 120.0
C16 C17 N1 98.1(6)
C17 C16 C15 113.6(6)
C17 C16 C21 120.0
C21 C16 C15 126.3(6)
C16 C21 H21 120.0
C20 C21 C16 120.0
C20 C21 H21 120.0
C19 C20 H20 120.0
C21 C20 C19 120.0
C21 C20 H20 120.0
C2A C1A Br1 120.7(7)
C2A C1A C6A 120.0
C6A C1A Br1 118.6(7)
C1A C2A H2A 120.0
C1A C2A C3A 120.0
C3A C2A H2A 120.0
C2A C3A H3A 120.0
C4A C3A C2A 120.0
C4A C3A H3A 120.0
C3A C4A C7 127.1(12)
C5A C4A C7 112.8(12)
C5A C4A C3A 120.0
C4A C5A H5A 120.0
C4A C5A C6A 120.0
C6A C5A H5A 120.0
C1A C6A H6A 120.0
C5A C6A C1A 120.0
C5A C6A H6A 120.0

loop_
_geom_bond_atom_site_label_1
_geom_bond_atom_site_label_2
_geom_bond_distance
Br1A C22 2.051(16)
Br1 C1 1.909(9)
Br1 C1A 1.924(11)
O3 C33 1.365(10)
O3 C34 1.449(12)
C44 H44 0.9300
C44 C45 1.3900
C44 C0AA 1.3900
C45 H45 0.9300
C45 C40 1.3900
C40 C41 1.3900
C40 C39 1.453(10)
C41 C42 1.3900
C41 N2 1.347(9)
C42 H42 0.9300
C42 C0AA 1.3900
C0AA H0AA 0.9300
O1 C10 1.475(13)
O1 C9 1.254(15)
O4 C33 1.205(11)
N2 H2B 0.8600
N2 C38 1.383(11)
C39 H39 0.9300
C39 C38 1.378(13)
C32 H32A 0.9700
C32 H32B 0.9700
C32 C33 1.472(13)
C32 C31 1.591(12)
C10 C13 1.531(15)
C10 C11 1.429(17)
C10 C12 1.497(17)
N1 H1 0.8600
N1 C14 1.328(17)
N1 C17 1.586(11)
C38 C31 1.485(12)
C35 H35A 0.9600
C35 H35B 0.9600
C35 H35C 0.9600
C35 C34 1.532(15)
O2 C9 1.203(18)
C13 H13A 0.9600
C13 H13B 0.9600
C13 H13C 0.9600
C15 H15 0.9300
C15 C14 1.345(17)
C15 C16 1.400(11)
C11 H11A 0.9600
C11 H11B 0.9600
C11 H11C 0.9600
C25 H25 0.9300
C25 C26 1.379(12)
C25 C24 1.385(13)
C36 H36A 0.9600
C36 H36B 0.9600
C36 H36C 0.9600
C36 C34 1.522(13)
C14 C7 1.517(16)
C9 C8 1.650(19)
C31 H31 0.9800
C31 C26 1.501(13)
C26 C30 1.41(2)
C26 C27 1.403(17)
C8 H8A 0.9700
C8 H8B 0.9700
C8 C7 1.550(19)
C7 H7A 0.9800
C7 H7B 0.9800
C7 C4 1.514(14)
C7 C4A 1.509(16)
C3 H3 0.9300
C3 C2 1.3900
C3 C4 1.3900
C2 H2 0.9300
C2 C1 1.3900
C1 C6 1.3900
C6 H6 0.9300
C6 C5 1.3900
C5 H5 0.9300
C5 C4 1.3900
C34 C37 1.503(15)
C24 H24A 0.9300
C24 H24 0.9300
C24 C23 1.25(2)
C24 C22 1.372(17)
C23 C29 1.38(3)
C23 Br0A 1.93(2)
C12 H12A 0.9600
C12 H12B 0.9600
C12 H12C 0.9600
C37 H37A 0.9600
C37 H37B 0.9600
C37 H37C 0.9600
C30 H30 0.9300
C30 C29 1.46(3)
C27 H27 0.9300
C27 C28 1.42(2)
C28 H28 0.9300
C28 C22 1.42(2)
C29 H29 0.9300
C19 H19 0.9300
C19 C18 1.3900
C19 C20 1.3900
C18 H18 0.9300
C18 C17 1.3900
C17 C16 1.3900
C16 C21 1.3900
C21 H21 0.9300
C21 C20 1.3900
C20 H20 0.9300
C1A C2A 1.3900
C1A C6A 1.3900
C2A H2A 0.9300
C2A C3A 1.3900
C3A H3A 0.9300
C3A C4A 1.3900
C4A C5A 1.3900
C5A H5A 0.9300
C5A C6A 1.3900
C6A H6A 0.9300

loop_
_geom_torsion_atom_site_label_1
_geom_torsion_atom_site_label_2
_geom_torsion_atom_site_label_3
_geom_torsion_atom_site_label_4
_geom_torsion
Br1 C1 C6 C5 169.6(9)
Br1 C1A C2A C3A 170.6(8)
Br1 C1A C6A C5A -170.8(8)
C44 C45 C40 C41 0.0
C44 C45 C40 C39 177.4(7)
C45 C44 C0AA C42 0.0
C45 C40 C41 C42 0.0
C45 C40 C41 N2 177.8(6)
C45 C40 C39 C38 -178.3(5)
C40 C41 C42 C0AA 0.0
C40 C41 N2 C38 1.1(8)
C40 C39 C38 N2 1.3(10)
C40 C39 C38 C31 177.1(9)
C41 C40 C39 C38 -0.6(8)
C41 C42 C0AA C44 0.0
C41 N2 C38 C39 -1.5(10)
C41 N2 C38 C31 -178.0(7)
C42 C41 N2 C38 178.6(5)
C0AA C44 C45 C40 0.0
O1 C9 C8 C7 -134.1(10)
N2 C41 C42 C0AA -177.2(7)
N2 C38 C31 C32 -150.3(8)
N2 C38 C31 C26 87.6(10)
C39 C40 C41 C42 -178.0(6)
C39 C40 C41 N2 -0.3(6)
C39 C38 C31 C32 34.3(14)
C39 C38 C31 C26 -87.8(12)
C32 C31 C26 C25 92.9(10)
C32 C31 C26 C30 -119.9(12)
C32 C31 C26 C27 -58.8(14)
C10 O1 C9 O2 -2.4(18)
C10 O1 C9 C8 171.4(9)
N1 C14 C7 C8 -119.2(14)
N1 C14 C7 C4 117.1(13)
N1 C14 C7 C4A 121.8(15)
N1 C17 C16 C15 0.6(7)
N1 C17 C16 C21 178.3(6)
C38 C31 C26 C25 -145.9(9)
C38 C31 C26 C30 1.3(15)
C38 C31 C26 C27 62.4(15)
O2 C9 C8 C7 39.2(17)
C15 C14 C7 C8 63.2(15)
C15 C14 C7 C4 -60.5(16)
C15 C14 C7 C4A -55.8(18)
C15 C16 C21 C20 177.4(8)
C25 C26 C30 C29 -24(2)
C25 C26 C27 C28 35(2)
C25 C24 C23 C29 -6(2)
C25 C24 C23 Br0A 162.9(10)
C25 C24 C22 Br1A -166.9(9)
C25 C24 C22 C28 4(2)
C33 O3 C34 C35 54.8(11)
C33 O3 C34 C36 -70.0(10)
C33 O3 C34 C37 171.3(8)
C33 C32 C31 C38 56.3(9)
C33 C32 C31 C26 -179.8(7)
C14 N1 C17 C18 175.2(8)
C14 N1 C17 C16 -2.4(10)
C14 C15 C16 C17 1.4(11)
C14 C15 C16 C21 -176.2(7)
C14 C7 C4 C3 121.6(11)
C14 C7 C4 C5 -58.8(12)
C14 C7 C4A C3A 75.0(16)
C14 C7 C4A C5A -101.9(13)
C9 O1 C10 C13 -61.9(13)
C9 O1 C10 C11 59.0(14)
C9 O1 C10 C12 -178.3(10)
C9 C8 C7 C14 63.8(13)
C9 C8 C7 C4 -174.5(10)
C9 C8 C7 C4A -171.8(11)
C31 C32 C33 O3 44.2(10)
C31 C32 C33 O4 -135.9(9)
C31 C26 C30 C29 -174.3(13)
C31 C26 C27 C28 -171.3(16)
C26 C25 C24 C23 -9(2)
C26 C25 C24 C22 14.8(18)
C26 C30 C29 C23 12(2)
C26 C27 C28 C22 -19(3)
C8 C7 C4 C3 2.1(15)
C8 C7 C4 C5 -178.3(8)
C8 C7 C4A C3A -43.6(16)
C8 C7 C4A C5A 139.5(10)
C7 C4A C5A C6A 177.2(14)
C3 C2 C1 Br1 -170.1(9)
C3 C2 C1 C6 0.0
C2 C3 C4 C7 179.7(11)
C2 C3 C4 C5 0.0
C2 C1 C6 C5 0.0
C1 C6 C5 C4 0.0
C6 C5 C4 C7 -179.7(11)
C6 C5 C4 C3 0.0
C4 C3 C2 C1 0.0
C34 O3 C33 O4 7.9(13)
C34 O3 C33 C32 -172.2(7)
C24 C25 C26 C31 172.7(9)
C24 C25 C26 C30 22.4(16)
C24 C25 C26 C27 -33.4(17)
C24 C23 C29 C30 4(3)
C27 C28 C22 Br1A 166.9(15)
C27 C28 C22 C24 -2(3)
Br0A C23 C29 C30 -166.2(13)
C19 C18 C17 N1 -177.3(10)
C19 C18 C17 C16 0.0
C18 C19 C20 C21 0.0
C18 C17 C16 C15 -177.7(7)
C18 C17 C16 C21 0.0
C17 N1 C14 C15 3.5(14)
C17 N1 C14 C7 -174.4(10)
C17 C16 C21 C20 0.0
C16 C15 C14 N1 -3.1(14)
C16 C15 C14 C7 174.8(10)
C16 C21 C20 C19 0.0
C20 C19 C18 C17 0.0
C1A C2A C3A C4A 0.0
C2A C1A C6A C5A 0.0
C2A C3A C4A C7 -176.8(16)
C2A C3A C4A C5A 0.0
C3A C4A C5A C6A 0.0
C4A C5A C6A C1A 0.0
C6A C1A C2A C3A 0.0
